data_7044529
loop_
_publ_author_name
'Xu, Cong'
'Liu, Yan'
'Wang, Li'
'Ma, Jingxin'
'Yang, Lizi'
'Pan, Fu-Xing'
'Kirillov, Alexander M.'
'Liu, Wei-Sheng'

_publ_section_title
;
 New Lanthanide (III) Coordination Polymers: Synthesis, Structural
 Features, and Catalytic Activity in CO2 Fixation
;
_journal_name_full 'Dalton Trans.'
_journal_paper_doi 10.1039/C7DT03574H
_journal_year 2017
_chemical_formula_moiety 'C34 H24 Er N4 O9, Cl'
_chemical_formula_sum 'C34 H24 Cl Er N4 O9'
_chemical_formula_weight 835.28
_chemical_name_common Er-Bcpi-Cl
_chemical_name_systematic
;
 ? 
;
_space_group_crystal_system triclinic
_space_group_IT_number 2
_space_group_name_Hall '-P 1'
_space_group_name_H-M_alt 'P -1'
_symmetry_space_group_name_Hall '-P 1'
_symmetry_space_group_name_H-M 'P -1'
_atom_sites_solution_hydrogens geom
_atom_sites_solution_primary iterative
_atom_sites_solution_secondary difmap
_audit_block_doi 10.5517/cc14962q
_audit_creation_date 2015-02-27
_audit_creation_method
;
Olex2 1.2
(compiled 2015.01.26 svn.r3150 for OlexSys, GUI svn.r4998)
;
_audit_update_record
;
2015-02-27 deposited with the CCDC.
2017-10-19 downloaded from the CCDC.
;
_cell_angle_alpha 82.680(4)
_cell_angle_beta 68.826(4)
_cell_angle_gamma 68.581(4)
_cell_formula_units_Z 2
_cell_length_a 10.3230(5)
_cell_length_b 11.8090(5)
_cell_length_c 14.0890(7)
_cell_measurement_temperature 293(2)
_cell_volume 1490.93(13)
_computing_molecular_graphics 'Olex2 (Dolomanov et al., 2009)'
_computing_publication_material 'Olex2 (Dolomanov et al., 2009)'
_computing_structure_refinement 'XL (Sheldrick, 2008)'
_computing_structure_solution 'olex2.solve (Bourhis et al., 2015)'
_diffrn_ambient_temperature 293(2)
_diffrn_measured_fraction_theta_full 0.998
_diffrn_measured_fraction_theta_max 0.998
_diffrn_measurement_device_type 'multiwire proportional'
_diffrn_measurement_method 'phi and omega scans'
_diffrn_radiation_monochromator graphite
_diffrn_radiation_type MoK\a
_diffrn_radiation_wavelength 0.71073
_diffrn_reflns_av_R_equivalents 0.0299
_diffrn_reflns_av_unetI/netI 0.0524
_diffrn_reflns_limit_h_max 12
_diffrn_reflns_limit_h_min -12
_diffrn_reflns_limit_k_max 14
_diffrn_reflns_limit_k_min -14
_diffrn_reflns_limit_l_max 16
_diffrn_reflns_limit_l_min -16
_diffrn_reflns_number 10927
_diffrn_reflns_theta_full 25.00
_diffrn_reflns_theta_max 25.00
_diffrn_reflns_theta_min 3.38
_diffrn_source 'fine-focus sealed tube'
_exptl_absorpt_coefficient_mu 2.972
_exptl_absorpt_correction_type none
_exptl_crystal_colour 'clear light pink'
_exptl_crystal_colour_lustre clear
_exptl_crystal_colour_modifier pinkish
_exptl_crystal_colour_primary colourless
_exptl_crystal_density_diffrn 1.861
_exptl_crystal_density_method 'not measured'
_exptl_crystal_description block
_exptl_crystal_F_000 826
_exptl_crystal_preparation Luminescent
_exptl_crystal_recrystallization_method 'hydrothermal method'
_exptl_crystal_size_max 0.18
_exptl_crystal_size_mid 0.16
_exptl_crystal_size_min 0.16
_refine_diff_density_max 0.784
_refine_diff_density_min -0.769
_refine_diff_density_rms 0.100
_refine_ls_extinction_method none
_refine_ls_goodness_of_fit_ref 1.076
_refine_ls_hydrogen_treatment constr
_refine_ls_matrix_type full
_refine_ls_number_parameters 446
_refine_ls_number_reflns 5239
_refine_ls_number_restraints 0
_refine_ls_restrained_S_all 1.076
_refine_ls_R_factor_all 0.0328
_refine_ls_R_factor_gt 0.0287
_refine_ls_shift/su_max 0.002
_refine_ls_shift/su_mean 0.000
_refine_ls_structure_factor_coef Fsqd
_refine_ls_weighting_details 'calc w=1/[\s^2^(Fo^2^)+(0.0178P)^2^+0.0000P] where P=(Fo^2^+2Fc^2^)/3'
_refine_ls_weighting_scheme calc
_refine_ls_wR_factor_gt 0.0562
_refine_ls_wR_factor_ref 0.0599
_reflns_number_gt 4798
_reflns_number_total 5239
_reflns_threshold_expression >2sigma(I)
_cod_data_source_file c7dt03574h2.cif
_cod_data_source_block pppppp
_cod_original_cell_volume 1490.93(12)
_cod_database_code 7044529
_olex2_refinement_description
;
1. Fixed Uiso
 At 1.2 times of:
  All C(H) groups
 At 1.5 times of:
  All O(H,H) groups
2.a Rotating group:
 O9(H9A,H9B)
2.b Aromatic/amide H refined with riding coordinates:
 C10(H10), C27(H27), C6(H6), C20(H20), C7(H7), C12(H12), C25(H25), C33(H33),
 C9(H9), C8(H8), C13(H13), C23(H23), C21(H21), C32(H32), C30(H30), C15(H15),
 C24(H24), C26(H26), C16(H16), C29(H29), C3(H3), C4(H4)
;
_olex2_submission_special_instructions 'No special instructions were received'

loop_
_space_group_symop_id
_space_group_symop_operation_xyz
1 'x, y, z'
2 '-x, -y, -z'

loop_
_atom_site_label
_atom_site_type_symbol
_atom_site_fract_x
_atom_site_fract_y
_atom_site_fract_z
_atom_site_U_iso_or_equiv
_atom_site_adp_type
_atom_site_occupancy
_atom_site_calc_flag
_atom_site_site_symmetry_order
_atom_site_refinement_flags_posn
_atom_site_refinement_flags_adp
_atom_site_refinement_flags_occupancy
Er1 Er -0.283247(18) 1.034831(14) 1.030432(12) 0.02329(7) Uani 1 d 1 . . .
O4 O 0.7796(3) 0.1960(2) 0.0280(2) 0.0341(7) Uani 1 d 1 . . .
N2 N 0.2689(4) 0.6460(3) 0.3018(2) 0.0255(7) Uani 1 d 1 . . .
O5 O -0.3619(3) 0.8829(2) 1.02570(19) 0.0278(6) Uani 1 d 1 . . .
N4 N 0.3177(4) 0.2966(3) 0.6447(2) 0.0272(8) Uani 1 d 1 . . .
N3 N 0.1502(4) 0.4343(3) 0.7541(2) 0.0282(8) Uani 1 d 1 . . .
O9 O -0.0992(3) 0.8981(2) 1.0846(2) 0.0370(7) Uani 1 d 1 . . .
H9A H -0.0825 0.8248 1.0676 0.056 Uiso 1 d 1 GR . .
H9B H -0.1257 0.9017 1.1503 0.056 Uiso 1 d 1 GR . .
O8 O 0.6194(3) 0.0428(2) 0.2052(2) 0.0343(7) Uani 1 d 1 . . .
O6 O -0.4852(3) 0.8309(2) 0.9474(2) 0.0324(7) Uani 1 d 1 . . .
C10 C 0.2460(4) 0.6661(3) 0.3974(3) 0.0264(9) Uani 1 d 1 . . .
H10 H 0.3115 0.6274 0.4324 0.032 Uiso 1 calc 1 R . .
C18 C -0.3696(4) 0.8203(3) 0.9633(3) 0.0240(9) Uani 1 d 1 . . .
C2 C -0.0751(4) 0.9176(3) 0.7250(3) 0.0283(9) Uani 1 d 1 . . .
O1 O -0.2720(3) 1.0583(3) 0.8527(2) 0.0430(8) Uani 1 d 1 . . .
O7 O 0.7849(3) -0.0612(2) 0.2807(2) 0.0414(8) Uani 1 d 1 . . .
O2 O -0.0711(3) 0.9460(3) 0.8879(2) 0.0379(7) Uani 1 d 1 . . .
N1 N 0.1125(4) 0.7516(3) 0.4358(2) 0.0270(8) Uani 1 d 1 . . .
C27 C 0.1982(4) 0.3964(3) 0.6586(3) 0.0291(9) Uani 1 d 1 . . .
H27 H 0.1555 0.4334 0.6096 0.035 Uiso 1 calc 1 R . .
O3 O 0.8447(3) 0.3483(3) -0.0577(2) 0.0429(8) Uani 1 d 1 . . .
C11 C 0.3994(4) 0.5617(3) 0.2331(3) 0.0246(9) Uani 1 d 1 . . .
C17 C 0.7641(4) 0.3087(3) 0.0152(3) 0.0272(9) Uani 1 d 1 . . .
C31 C 0.5710(4) 0.0943(3) 0.3751(3) 0.0259(9) Uani 1 d 1 . . .
C19 C -0.2301(4) 0.7221(3) 0.9046(3) 0.0230(9) Uani 1 d 1 . . .
C34 C 0.6668(5) 0.0189(3) 0.2797(3) 0.0289(9) Uani 1 d 1 . . .
C1 C -0.1439(5) 0.9800(4) 0.8260(3) 0.0305(10) Uani 1 d 1 . . .
C14 C 0.6381(4) 0.3976(3) 0.0943(3) 0.0242(9) Uani 1 d 1 . . .
C6 C 0.1235(5) 0.7699(4) 0.6036(3) 0.0358(10) Uani 1 d 1 . . .
H6 H 0.2159 0.7088 0.5865 0.043 Uiso 1 calc 1 R . .
C20 C -0.1048(4) 0.6871(3) 0.9320(3) 0.0262(9) Uani 1 d 1 . . .
H20 H -0.1052 0.7278 0.9845 0.031 Uiso 1 calc 1 R . .
C7 C 0.0616(4) 0.8274(4) 0.6970(3) 0.0343(10) Uani 1 d 1 . . .
H7 H 0.1137 0.8044 0.7421 0.041 Uiso 1 calc 1 R . .
C12 C 0.4642(4) 0.6013(3) 0.1369(3) 0.0292(10) Uani 1 d 1 . . .
H12 H 0.4277 0.6820 0.1184 0.035 Uiso 1 calc 1 R . .
C25 C 0.2422(5) 0.3546(4) 0.8024(3) 0.0380(11) Uani 1 d 1 . . .
H25 H 0.2335 0.3594 0.8699 0.046 Uiso 1 calc 1 R . .
C33 C 0.3415(5) 0.2361(3) 0.4777(3) 0.0314(10) Uani 1 d 1 . . .
H33 H 0.2439 0.2854 0.4874 0.038 Uiso 1 calc 1 R . .
C28 C 0.4025(4) 0.2288(3) 0.5518(3) 0.0256(9) Uani 1 d 1 . . .
C22 C 0.0216(4) 0.5357(3) 0.8022(3) 0.0240(9) Uani 1 d 1 . . .
C9 C 0.1454(4) 0.7188(3) 0.2774(3) 0.0312(10) Uani 1 d 1 . . .
H9 H 0.1324 0.7217 0.2151 0.037 Uiso 1 calc 1 R . .
C8 C 0.0487(5) 0.7838(4) 0.3605(3) 0.0342(10) Uani 1 d 1 . . .
H8 H -0.0445 0.8404 0.3667 0.041 Uiso 1 calc 1 R . .
C13 C 0.5842(4) 0.5183(3) 0.0690(3) 0.0312(10) Uani 1 d 1 . . .
H13 H 0.6299 0.5444 0.0047 0.037 Uiso 1 calc 1 R . .
C23 C -0.0997(4) 0.5721(3) 0.7701(3) 0.0296(9) Uani 1 d 1 . . .
H23 H -0.0968 0.5348 0.7147 0.035 Uiso 1 calc 1 R . .
C21 C 0.0205(4) 0.5926(3) 0.8819(3) 0.0281(9) Uani 1 d 1 . . .
H21 H 0.1033 0.5677 0.9019 0.034 Uiso 1 calc 1 R . .
C32 C 0.4269(4) 0.1695(3) 0.3894(3) 0.0295(9) Uani 1 d 1 . . .
H32 H 0.3870 0.1753 0.3387 0.035 Uiso 1 calc 1 R . .
C30 C 0.6294(5) 0.0883(3) 0.4499(3) 0.0338(10) Uani 1 d 1 . . .
H30 H 0.7264 0.0378 0.4408 0.041 Uiso 1 calc 1 R . .
C5 C 0.0482(4) 0.8033(3) 0.5366(3) 0.0278(9) Uani 1 d 1 . . .
C15 C 0.5733(4) 0.3618(3) 0.1919(3) 0.0301(10) Uani 1 d 1 . . .
H15 H 0.6093 0.2809 0.2102 0.036 Uiso 1 calc 1 R . .
C24 C -0.2246(4) 0.6649(3) 0.8226(3) 0.0287(9) Uani 1 d 1 . . .
H24 H -0.3073 0.6898 0.8025 0.034 Uiso 1 calc 1 R . .
C26 C 0.3456(5) 0.2697(4) 0.7353(3) 0.0386(11) Uani 1 d 1 . . .
H26 H 0.4223 0.2045 0.7471 0.046 Uiso 1 calc 1 R . .
C16 C 0.4572(5) 0.4428(3) 0.2622(3) 0.0305(10) Uani 1 d 1 . . .
H16 H 0.4179 0.4182 0.3285 0.037 Uiso 1 calc 1 R . .
C29 C 0.5464(5) 0.1563(4) 0.5383(3) 0.0340(10) Uani 1 d 1 . . .
H29 H 0.5875 0.1530 0.5879 0.041 Uiso 1 calc 1 R . .
C3 C -0.1500(6) 0.9469(5) 0.6586(3) 0.0610(16) Uani 1 d 1 . . .
H3 H -0.2435 1.0066 0.6766 0.073 Uiso 1 calc 1 R . .
C4 C -0.0910(6) 0.8902(5) 0.5648(3) 0.0662(17) Uani 1 d 1 . . .
H4 H -0.1452 0.9108 0.5210 0.079 Uiso 1 calc 1 R . .
Cl2 Cl 0.0000 0.5000 0.5000 0.0451(4) Uani 1 d 2 S T P
Cl1 Cl 0.5000 0.5000 0.5000 0.0549(5) Uani 1 d 2 S T P

loop_
_atom_site_aniso_label
_atom_site_aniso_U_11
_atom_site_aniso_U_22
_atom_site_aniso_U_33
_atom_site_aniso_U_23
_atom_site_aniso_U_13
_atom_site_aniso_U_12
Er1 0.01908(11) 0.02529(11) 0.02029(11) -0.01206(8) -0.00264(9) -0.00186(8)
O4 0.0274(17) 0.0283(16) 0.0416(18) -0.0155(13) -0.0049(14) -0.0055(13)
N2 0.0252(19) 0.0252(17) 0.0176(18) -0.0068(14) -0.0040(15) -0.0001(15)
O5 0.0233(16) 0.0271(14) 0.0295(16) -0.0149(12) -0.0068(13) -0.0019(12)
N4 0.028(2) 0.0226(17) 0.0218(19) -0.0081(14) -0.0057(16) 0.0021(15)
N3 0.029(2) 0.0273(18) 0.0220(19) -0.0111(15) -0.0078(16) -0.0004(15)
O9 0.0296(17) 0.0411(17) 0.0302(17) -0.0182(13) -0.0102(15) 0.0053(14)
O8 0.0272(17) 0.0399(16) 0.0252(16) -0.0108(13) -0.0093(14) 0.0040(13)
O6 0.0196(16) 0.0340(15) 0.0396(18) -0.0168(13) -0.0094(14) 0.0001(13)
C10 0.027(2) 0.027(2) 0.022(2) -0.0074(17) -0.0088(19) -0.0012(18)
C18 0.025(2) 0.023(2) 0.021(2) 0.0001(17) -0.0058(19) -0.0064(18)
C2 0.026(2) 0.032(2) 0.019(2) -0.0077(17) -0.0001(19) -0.0068(19)
O1 0.040(2) 0.0454(18) 0.0217(17) -0.0163(14) -0.0010(15) 0.0052(16)
O7 0.0312(18) 0.0440(18) 0.0298(17) -0.0152(14) -0.0089(15) 0.0119(15)
O2 0.0309(17) 0.0487(18) 0.0271(17) -0.0218(14) 0.0000(14) -0.0085(15)
N1 0.0259(19) 0.0311(18) 0.0177(18) -0.0088(14) -0.0072(16) -0.0001(16)
C27 0.030(2) 0.029(2) 0.020(2) -0.0081(17) -0.0046(19) -0.0018(19)
O3 0.0363(19) 0.0415(18) 0.0315(18) -0.0105(14) 0.0075(15) -0.0073(15)
C11 0.023(2) 0.027(2) 0.019(2) -0.0105(17) -0.0046(18) -0.0017(17)
C17 0.023(2) 0.030(2) 0.028(2) -0.0080(18) -0.012(2) -0.0038(18)
C31 0.027(2) 0.024(2) 0.019(2) -0.0040(17) -0.0031(19) -0.0039(18)
C19 0.024(2) 0.0178(19) 0.020(2) -0.0045(16) -0.0022(18) -0.0030(17)
C34 0.029(2) 0.026(2) 0.022(2) -0.0093(18) 0.001(2) -0.0039(19)
C1 0.034(3) 0.033(2) 0.021(2) -0.0045(19) 0.001(2) -0.015(2)
C14 0.020(2) 0.027(2) 0.024(2) -0.0086(17) -0.0067(18) -0.0050(17)
C6 0.020(2) 0.046(3) 0.025(2) -0.013(2) -0.002(2) 0.005(2)
C20 0.024(2) 0.031(2) 0.022(2) -0.0113(17) -0.0055(19) -0.0056(18)
C7 0.027(2) 0.049(3) 0.023(2) -0.010(2) -0.007(2) -0.007(2)
C12 0.034(2) 0.018(2) 0.027(2) -0.0002(17) -0.009(2) -0.0003(18)
C25 0.038(3) 0.040(3) 0.021(2) -0.0105(19) -0.011(2) 0.007(2)
C33 0.027(2) 0.031(2) 0.027(2) -0.0049(19) -0.010(2) 0.0030(19)
C28 0.030(2) 0.0186(19) 0.020(2) -0.0061(16) -0.0030(19) -0.0028(17)
C22 0.021(2) 0.025(2) 0.021(2) -0.0093(17) -0.0013(18) -0.0052(17)
C9 0.028(2) 0.036(2) 0.021(2) -0.0045(18) -0.011(2) 0.002(2)
C8 0.027(2) 0.042(3) 0.026(2) -0.007(2) -0.011(2) 0.000(2)
C13 0.030(2) 0.035(2) 0.019(2) -0.0032(18) 0.0002(19) -0.008(2)
C23 0.030(2) 0.034(2) 0.022(2) -0.0147(18) -0.0057(19) -0.0065(19)
C21 0.020(2) 0.033(2) 0.029(2) -0.0121(18) -0.0119(19) 0.0004(18)
C32 0.028(2) 0.032(2) 0.020(2) -0.0073(18) -0.0074(19) 0.0006(19)
C30 0.025(2) 0.033(2) 0.029(2) -0.0113(19) -0.008(2) 0.0076(19)
C5 0.027(2) 0.028(2) 0.020(2) -0.0098(17) -0.0016(19) -0.0025(18)
C15 0.031(2) 0.023(2) 0.026(2) -0.0028(18) -0.007(2) 0.0004(19)
C24 0.025(2) 0.031(2) 0.029(2) -0.0068(18) -0.012(2) -0.0040(19)
C26 0.042(3) 0.035(2) 0.024(2) -0.0096(19) -0.013(2) 0.008(2)
C16 0.038(3) 0.026(2) 0.018(2) -0.0015(17) -0.004(2) -0.006(2)
C29 0.031(3) 0.040(2) 0.026(2) -0.0124(19) -0.013(2) 0.002(2)
C3 0.046(3) 0.069(3) 0.035(3) -0.027(3) -0.017(3) 0.029(3)
C4 0.047(3) 0.086(4) 0.032(3) -0.034(3) -0.023(3) 0.034(3)
Cl2 0.0520(11) 0.0417(9) 0.0389(10) -0.0043(7) -0.0275(9) 0.0003(8)
Cl1 0.0581(12) 0.0455(10) 0.0693(13) 0.0042(9) -0.0427(11) -0.0075(9)

loop_
_atom_type_symbol
_atom_type_description
_atom_type_scat_dispersion_real
_atom_type_scat_dispersion_imag
_atom_type_scat_source
C C 0.0033 0.0016 'International Tables Vol C Tables 4.2.6.8 and 6.1.1.4'
H H 0.0000 0.0000 'International Tables Vol C Tables 4.2.6.8 and 6.1.1.4'
Cl Cl 0.1484 0.1585 'International Tables Vol C Tables 4.2.6.8 and 6.1.1.4'
Er Er -0.2586 4.9576 'International Tables Vol C Tables 4.2.6.8 and 6.1.1.4'
N N 0.0061 0.0033 'International Tables Vol C Tables 4.2.6.8 and 6.1.1.4'
O O 0.0106 0.0060 'International Tables Vol C Tables 4.2.6.8 and 6.1.1.4'

loop_
_geom_angle_atom_site_label_1
_geom_angle_atom_site_label_2
_geom_angle_atom_site_label_3
_geom_angle
_geom_angle_site_symmetry_1
_geom_angle_site_symmetry_3
O4 Er1 O5 174.59(9) 1_466 .
O4 Er1 O9 96.54(10) 1_466 .
O4 Er1 O8 90.56(10) 1_466 1_466
O4 Er1 O6 86.10(10) 1_466 2_477
O4 Er1 O1 93.82(10) 1_466 .
O4 Er1 O2 92.32(10) 1_466 .
O4 Er1 C1 96.99(11) 1_466 .
O5 Er1 O9 88.81(9) . .
O5 Er1 O8 91.62(10) . 1_466
O5 Er1 O6 89.41(9) . 2_477
O5 Er1 O1 82.47(10) . .
O5 Er1 O2 88.73(9) . .
O5 Er1 C1 81.52(10) . .
O9 Er1 O1 124.12(10) . .
O9 Er1 O2 70.29(10) . .
O9 Er1 C1 96.96(12) . .
O8 Er1 O9 74.74(9) 1_466 .
O8 Er1 O1 159.83(10) 1_466 .
O8 Er1 O2 145.02(10) 1_466 .
O8 Er1 C1 169.43(10) 1_466 .
O6 Er1 O9 154.47(10) 2_477 .
O6 Er1 O8 79.86(9) 2_477 1_466
O6 Er1 O1 80.81(10) 2_477 .
O6 Er1 O2 135.12(10) 2_477 .
O6 Er1 C1 107.95(12) 2_477 .
O1 Er1 C1 27.18(10) . .
O2 Er1 O1 54.50(10) . .
O2 Er1 C1 27.74(11) . .
C17 O4 Er1 154.1(3) . 1_644
C10 N2 C11 126.1(3) . .
C10 N2 C9 109.0(3) . .
C9 N2 C11 124.9(3) . .
C18 O5 Er1 140.9(2) . .
C27 N4 C28 125.8(3) . .
C27 N4 C26 108.3(3) . .
C26 N4 C28 125.9(3) . .
C27 N3 C25 108.0(3) . .
C27 N3 C22 127.1(3) . .
C25 N3 C22 124.8(3) . .
Er1 O9 H9A 110.1 . .
Er1 O9 H9B 110.0 . .
H9A O9 H9B 108.6 . .
C34 O8 Er1 137.8(3) . 1_644
C18 O6 Er1 140.8(3) . 2_477
N2 C10 H10 125.8 . .
N2 C10 N1 108.5(3) . .
N1 C10 H10 125.8 . .
O5 C18 C19 118.0(3) . .
O6 C18 O5 125.2(4) . .
O6 C18 C19 116.8(3) . .
C7 C2 C1 122.3(4) . .
C3 C2 C1 119.9(4) . .
C3 C2 C7 117.8(4) . .
C1 O1 Er1 90.1(2) . .
C1 O2 Er1 93.1(2) . .
C10 N1 C8 107.9(3) . .
C10 N1 C5 126.1(3) . .
C8 N1 C5 126.0(3) . .
N4 C27 H27 125.7 . .
N3 C27 N4 108.7(3) . .
N3 C27 H27 125.7 . .
C12 C11 N2 118.7(3) . .
C12 C11 C16 120.8(3) . .
C16 C11 N2 120.5(3) . .
O4 C17 C14 117.6(3) . .
O3 C17 O4 123.7(4) . .
O3 C17 C14 118.7(3) . .
C32 C31 C34 122.1(4) . .
C30 C31 C34 118.9(4) . .
C30 C31 C32 119.0(4) . .
C20 C19 C18 120.5(3) . .
C24 C19 C18 120.7(4) . .
C24 C19 C20 118.9(4) . .
O8 C34 C31 117.0(4) . .
O7 C34 O8 125.7(4) . .
O7 C34 C31 117.4(4) . .
C2 C1 Er1 164.1(3) . .
O1 C1 Er1 62.7(2) . .
O1 C1 C2 121.7(4) . .
O1 C1 O2 120.5(4) . .
O2 C1 Er1 59.2(2) . .
O2 C1 C2 117.7(4) . .
C13 C14 C17 119.6(3) . .
C13 C14 C15 118.3(3) . .
C15 C14 C17 122.1(3) . .
C7 C6 H6 120.2 . .
C5 C6 H6 120.2 . .
C5 C6 C7 119.6(4) . .
C19 C20 H20 119.7 . .
C21 C20 C19 120.5(4) . .
C21 C20 H20 119.7 . .
C2 C7 C6 121.8(4) . .
C2 C7 H7 119.1 . .
C6 C7 H7 119.1 . .
C11 C12 H12 120.7 . .
C13 C12 C11 118.6(3) . .
C13 C12 H12 120.7 . .
N3 C25 H25 126.0 . .
C26 C25 N3 107.9(4) . .
C26 C25 H25 126.0 . .
C28 C33 H33 120.4 . .
C32 C33 H33 120.4 . .
C32 C33 C28 119.2(4) . .
C33 C28 N4 121.0(4) . .
C29 C28 N4 118.1(4) . .
C29 C28 C33 120.9(4) . .
C23 C22 N3 120.0(3) . .
C21 C22 N3 118.4(3) . .
C21 C22 C23 121.5(4) . .
N2 C9 H9 126.5 . .
C8 C9 N2 107.0(3) . .
C8 C9 H9 126.5 . .
N1 C8 H8 126.2 . .
C9 C8 N1 107.6(4) . .
C9 C8 H8 126.2 . .
C14 C13 C12 121.6(3) . .
C14 C13 H13 119.2 . .
C12 C13 H13 119.2 . .
C22 C23 H23 120.9 . .
C24 C23 C22 118.2(4) . .
C24 C23 H23 120.9 . .
C20 C21 H21 120.4 . .
C22 C21 C20 119.3(4) . .
C22 C21 H21 120.4 . .
C31 C32 H32 119.6 . .
C33 C32 C31 120.9(4) . .
C33 C32 H32 119.6 . .
C31 C30 H30 119.5 . .
C31 C30 C29 121.1(4) . .
C29 C30 H30 119.5 . .
C6 C5 N1 121.5(4) . .
C6 C5 C4 119.5(4) . .
C4 C5 N1 119.0(4) . .
C14 C15 H15 119.2 . .
C16 C15 C14 121.5(3) . .
C16 C15 H15 119.2 . .
C19 C24 H24 119.2 . .
C23 C24 C19 121.5(4) . .
C23 C24 H24 119.2 . .
N4 C26 H26 126.4 . .
C25 C26 N4 107.1(4) . .
C25 C26 H26 126.4 . .
C11 C16 H16 120.5 . .
C15 C16 C11 119.0(3) . .
C15 C16 H16 120.5 . .
C28 C29 C30 119.0(4) . .
C28 C29 H29 120.5 . .
C30 C29 H29 120.5 . .
C2 C3 H3 119.2 . .
C2 C3 C4 121.7(4) . .
C4 C3 H3 119.2 . .
C5 C4 C3 119.7(4) . .
C5 C4 H4 120.2 . .
C3 C4 H4 120.2 . .

loop_
_geom_bond_atom_site_label_1
_geom_bond_atom_site_label_2
_geom_bond_distance
_geom_bond_site_symmetry_2
Er1 O4 2.216(3) 1_466
Er1 O5 2.240(2) .
Er1 O9 2.301(3) .
Er1 O8 2.298(3) 1_466
Er1 O6 2.268(3) 2_477
Er1 O1 2.448(3) .
Er1 O2 2.369(3) .
Er1 C1 2.754(4) .
O4 Er1 2.216(3) 1_644
O4 C17 1.278(4) .
N2 C10 1.319(5) .
N2 C11 1.438(5) .
N2 C9 1.386(5) .
O5 C18 1.259(4) .
N4 C27 1.331(5) .
N4 C28 1.431(5) .
N4 C26 1.381(5) .
N3 C27 1.330(5) .
N3 C25 1.378(5) .
N3 C22 1.432(5) .
O9 H9A 0.8664 .
O9 H9B 0.8665 .
O8 Er1 2.298(3) 1_644
O8 C34 1.272(5) .
O6 Er1 2.268(3) 2_477
O6 C18 1.251(4) .
C10 H10 0.9300 .
C10 N1 1.340(5) .
C18 C19 1.506(5) .
C2 C1 1.492(5) .
C2 C7 1.375(5) .
C2 C3 1.355(6) .
O1 C1 1.258(5) .
O7 C34 1.244(4) .
O2 C1 1.284(5) .
N1 C8 1.387(5) .
N1 C5 1.440(5) .
C27 H27 0.9300 .
O3 C17 1.229(4) .
C11 C12 1.383(5) .
C11 C16 1.384(5) .
C17 C14 1.514(5) .
C31 C34 1.510(5) .
C31 C32 1.381(5) .
C31 C30 1.373(5) .
C19 C20 1.387(5) .
C19 C24 1.385(5) .
C14 C13 1.380(5) .
C14 C15 1.382(5) .
C6 H6 0.9300 .
C6 C7 1.379(5) .
C6 C5 1.365(5) .
C20 H20 0.9300 .
C20 C21 1.379(5) .
C7 H7 0.9300 .
C12 H12 0.9300 .
C12 C13 1.381(5) .
C25 H25 0.9300 .
C25 C26 1.330(5) .
C33 H33 0.9300 .
C33 C28 1.381(5) .
C33 C32 1.376(5) .
C28 C29 1.373(5) .
C22 C23 1.387(5) .
C22 C21 1.375(5) .
C9 H9 0.9300 .
C9 C8 1.334(5) .
C8 H8 0.9300 .
C13 H13 0.9300 .
C23 H23 0.9300 .
C23 C24 1.377(5) .
C21 H21 0.9300 .
C32 H32 0.9300 .
C30 H30 0.9300 .
C30 C29 1.383(5) .
C5 C4 1.375(6) .
C15 H15 0.9300 .
C15 C16 1.371(5) .
C24 H24 0.9300 .
C26 H26 0.9300 .
C16 H16 0.9300 .
C29 H29 0.9300 .
C3 H3 0.9300 .
C3 C4 1.383(6) .
C4 H4 0.9300 .

loop_
_geom_torsion_atom_site_label_1
_geom_torsion_atom_site_label_2
_geom_torsion_atom_site_label_3
_geom_torsion_atom_site_label_4
_geom_torsion
_geom_torsion_site_symmetry_1
Er1 O4 C17 O3 -107.2(6) 1_644
Er1 O4 C17 C14 72.3(7) 1_644
Er1 O5 C18 O6 -105.8(4) .
Er1 O5 C18 C19 76.1(5) .
Er1 O8 C34 O7 -30.7(7) 1_644
Er1 O8 C34 C31 149.4(3) 1_644
Er1 O6 C18 O5 19.3(6) 2_477
Er1 O6 C18 C19 -162.6(3) 2_477
Er1 O1 C1 C2 162.4(3) .
Er1 O1 C1 O2 -13.6(4) .
Er1 O2 C1 C2 -162.1(3) .
Er1 O2 C1 O1 14.1(4) .
O4 Er1 O5 C18 60.5(11) 1_466
O4 Er1 O1 C1 97.9(2) 1_466
O4 Er1 O2 C1 -100.6(2) 1_466
O4 Er1 C1 C2 164.8(11) 1_466
O4 Er1 C1 O1 -84.7(2) 1_466
O4 Er1 C1 O2 81.6(2) 1_466
O4 C17 C14 C13 -157.8(4) .
O4 C17 C14 C15 21.7(5) .
N2 C10 N1 C8 1.4(4) .
N2 C10 N1 C5 -177.1(3) .
N2 C11 C12 C13 -176.2(4) .
N2 C11 C16 C15 174.0(4) .
N2 C9 C8 N1 0.2(5) .
O5 Er1 O1 C1 -86.1(2) .
O5 Er1 O2 C1 74.1(2) .
O5 Er1 C1 C2 -20.4(11) .
O5 Er1 C1 O1 90.0(2) .
O5 Er1 C1 O2 -103.6(2) .
O5 C18 C19 C20 11.7(5) .
O5 C18 C19 C24 -168.4(3) .
N4 C28 C29 C30 178.8(3) .
N3 C25 C26 N4 -0.1(5) .
N3 C22 C23 C24 175.9(3) .
N3 C22 C21 C20 -177.3(3) .
O9 Er1 O5 C18 -111.1(4) .
O9 Er1 O1 C1 -2.7(3) .
O9 Er1 O2 C1 163.3(2) .
O9 Er1 C1 C2 67.3(11) .
O9 Er1 C1 O1 177.8(2) .
O9 Er1 C1 O2 -15.9(2) .
O8 Er1 O5 C18 174.2(4) 1_466
O8 Er1 O1 C1 -160.0(3) 1_466
O8 Er1 O2 C1 165.1(2) 1_466
O8 Er1 C1 C2 29.6(16) 1_466
O8 Er1 C1 O1 140.0(5) 1_466
O8 Er1 C1 O2 -53.6(7) 1_466
O6 Er1 O5 C18 94.4(4) 2_477
O6 Er1 O1 C1 -176.7(2) 2_477
O6 Er1 O2 C1 -13.8(3) 2_477
O6 Er1 C1 C2 -107.0(11) 2_477
O6 Er1 C1 O1 3.4(3) 2_477
O6 Er1 C1 O2 169.8(2) 2_477
O6 C18 C19 C20 -166.6(3) .
O6 C18 C19 C24 13.2(5) .
C10 N2 C11 C12 -131.7(4) .
C10 N2 C11 C16 49.5(6) .
C10 N2 C9 C8 0.7(4) .
C10 N1 C8 C9 -1.0(5) .
C10 N1 C5 C6 1.8(6) .
C10 N1 C5 C4 -179.6(4) .
C18 C19 C20 C21 176.4(3) .
C18 C19 C24 C23 -177.8(3) .
C2 C3 C4 C5 -1.2(9) .
O1 Er1 O5 C18 13.5(4) .
O1 Er1 O2 C1 -7.6(2) .
O1 Er1 C1 C2 -110.4(12) .
O1 Er1 C1 O2 166.4(4) .
O2 Er1 O5 C18 -40.8(4) .
O2 Er1 O1 C1 7.7(2) .
O2 Er1 C1 C2 83.2(11) .
O2 Er1 C1 O1 -166.4(4) .
N1 C5 C4 C3 -175.5(5) .
C27 N4 C28 C33 -22.3(6) .
C27 N4 C28 C29 157.8(4) .
C27 N4 C26 C25 -0.3(5) .
C27 N3 C25 C26 0.4(5) .
C27 N3 C22 C23 28.9(6) .
C27 N3 C22 C21 -153.0(4) .
O3 C17 C14 C13 21.8(6) .
O3 C17 C14 C15 -158.8(4) .
C11 N2 C10 N1 179.3(3) .
C11 N2 C9 C8 -180.0(3) .
C11 C12 C13 C14 1.4(6) .
C17 C14 C13 C12 176.4(4) .
C17 C14 C15 C16 -178.7(4) .
C31 C30 C29 C28 1.2(6) .
C19 C20 C21 C22 2.1(6) .
C34 C31 C32 C33 179.2(3) .
C34 C31 C30 C29 179.5(4) .
C1 Er1 O5 C18 -13.9(4) .
C1 C2 C7 C6 179.6(4) .
C1 C2 C3 C4 -179.2(5) .
C14 C15 C16 C11 3.1(6) .
C6 C5 C4 C3 3.2(8) .
C20 C19 C24 C23 2.1(6) .
C7 C2 C1 Er1 -74.8(12) .
C7 C2 C1 O1 -176.5(4) .
C7 C2 C1 O2 -0.4(6) .
C7 C2 C3 C4 -1.2(8) .
C7 C6 C5 N1 175.8(4) .
C7 C6 C5 C4 -2.8(7) .
C12 C11 C16 C15 -4.8(6) .
C25 N3 C27 N4 -0.6(4) .
C25 N3 C22 C23 -147.5(4) .
C25 N3 C22 C21 30.6(6) .
C33 C28 C29 C30 -1.2(6) .
C28 N4 C27 N3 -179.5(3) .
C28 N4 C26 C25 179.7(4) .
C28 C33 C32 C31 1.3(6) .
C22 N3 C27 N4 -177.5(3) .
C22 N3 C25 C26 177.4(4) .
C22 C23 C24 C19 0.6(6) .
C9 N2 C10 N1 -1.3(4) .
C9 N2 C11 C12 49.1(5) .
C9 N2 C11 C16 -129.8(4) .
C8 N1 C5 C6 -176.4(4) .
C8 N1 C5 C4 2.1(6) .
C13 C14 C15 C16 0.8(6) .
C23 C22 C21 C20 0.8(6) .
C21 C22 C23 C24 -2.1(6) .
C32 C31 C34 O8 12.0(6) .
C32 C31 C34 O7 -167.9(4) .
C32 C31 C30 C29 0.0(6) .
C32 C33 C28 N4 180.0(3) .
C32 C33 C28 C29 -0.1(6) .
C30 C31 C34 O8 -167.6(4) .
C30 C31 C34 O7 12.5(5) .
C30 C31 C32 C33 -1.2(6) .
C5 N1 C8 C9 177.5(3) .
C5 C6 C7 C2 0.3(6) .
C15 C14 C13 C12 -3.1(6) .
C24 C19 C20 C21 -3.5(5) .
C26 N4 C27 N3 0.5(4) .
C26 N4 C28 C33 157.7(4) .
C26 N4 C28 C29 -22.2(6) .
C16 C11 C12 C13 2.6(6) .
C3 C2 C1 Er1 103.1(11) .
C3 C2 C1 O1 1.3(6) .
C3 C2 C1 O2 177.4(4) .
C3 C2 C7 C6 1.6(6) .
